data_4110314
loop_
_publ_author_name
'Eric Rivard'
'Roland C. Fischer'
'Robert Wolf'
'Yang Peng'
'W. Alexander Merrill'
'Nathan D. Schley'
'Zhongliang Zhu'
'Lihung Pu'
'James C. Fettinger'
'Simon J. Teat'
'Isreal Nowik'
'Rolfe H. Herber'
'Nozomi Takagi'
'Shigeru Nagase'
'Philip P. Power'

_publ_contact_author_address
;
Department of Chemistry
University of California
Davis
CA 95616
UNITED STATES OF AMERICA
;
_publ_contact_author_email PPPOWER@UCDAVIS.EDU
_publ_contact_author_name 'P. P. Power'
_publ_section_title
;
 Isomeric Forms of Heavier Main Group Hydrides: Experimental and
 Theoretical Studies of the [Sn(Ar)H]2 (Ar = Terphenyl) System
;
_journal_name_full 'Journal of the American Chemical Society'
_journal_page_first 16197
_journal_page_last 16208
_journal_paper_doi 10.1021/ja076453m
_journal_volume 129
_journal_year 2007
_chemical_formula_moiety 'C62 H80 O2 Sn2, 2(C6 H6)'
_chemical_formula_sum 'C74 H92 O2 Sn2'
_chemical_formula_weight 1250.86
_chemical_name_common 'Compound 6'
_chemical_name_systematic
;
 ?
;
_space_group_IT_number 33
_symmetry_cell_setting orthorhombic
_symmetry_space_group_name_Hall 'P 2c -2n'
_symmetry_space_group_name_H-M 'P n a 21'
_atom_sites_solution_hydrogens geom
_atom_sites_solution_primary direct
_atom_sites_solution_secondary difmap
_audit_creation_method SHELXL-97
_cell_angle_alpha 90.00
_cell_angle_beta 90.00
_cell_angle_gamma 90.00
_cell_formula_units_Z 4
_cell_length_a 15.8356(8)
_cell_length_b 15.1379(8)
_cell_length_c 26.5935(14)
_cell_measurement_reflns_used 7519
_cell_measurement_temperature 90(2)
_cell_measurement_theta_max 27.45
_cell_measurement_theta_min 2.96
_cell_volume 6374.9(6)
_computing_cell_refinement 'SAINT (7.23A) (Bruker, 2005)'
_computing_data_collection 'Apex2 (2.0-2) (Bruker, 2006)'
_computing_data_reduction 'SAINT (7.23A) (Bruker, 2005)'
_computing_molecular_graphics 'SHELXTL 5.1, XP (Sheldrick, 1994)'
_computing_publication_material SHELXL97
_computing_structure_refinement 'SHELXL-97 (Sheldrick, 1997)'
_computing_structure_solution 'SHELXS-97 (Sheldrick, 1990)'
_diffrn_ambient_temperature 90(2)
_diffrn_measured_fraction_theta_full 0.998
_diffrn_measured_fraction_theta_max 0.998
_diffrn_measurement_device_type 'Bruker SMART APEXII'
_diffrn_measurement_method '\w and \f'
_diffrn_radiation_monochromator graphite
_diffrn_radiation_source 'fine-focus sealed tube'
_diffrn_radiation_type MoK\a
_diffrn_radiation_wavelength 0.71073
_diffrn_reflns_av_R_equivalents 0.0501
_diffrn_reflns_av_sigmaI/netI 0.0445
_diffrn_reflns_limit_h_max 20
_diffrn_reflns_limit_h_min -20
_diffrn_reflns_limit_k_max 19
_diffrn_reflns_limit_k_min -19
_diffrn_reflns_limit_l_max 34
_diffrn_reflns_limit_l_min -34
_diffrn_reflns_number 51658
_diffrn_reflns_theta_full 27.49
_diffrn_reflns_theta_max 27.49
_diffrn_reflns_theta_min 2.90
_exptl_absorpt_coefficient_mu 0.828
_exptl_absorpt_correction_T_max 0.9367
_exptl_absorpt_correction_T_min 0.7953
_exptl_absorpt_correction_type multi-scan
_exptl_absorpt_process_details 'SADABS 2006/1 (Sheldrick, 2006)'
_exptl_crystal_colour Yellow
_exptl_crystal_density_diffrn 1.303
_exptl_crystal_description Plate
_exptl_crystal_F_000 2608
_exptl_crystal_size_max 0.29
_exptl_crystal_size_mid 0.22
_exptl_crystal_size_min 0.08
_refine_diff_density_max 2.564
_refine_diff_density_min -1.462
_refine_diff_density_rms 0.083
_refine_ls_abs_structure_details 'Flack H D (1983), Acta Cryst. A39, 876-881'
_refine_ls_abs_structure_Flack 0.001(18)
_refine_ls_extinction_method none
_refine_ls_goodness_of_fit_ref 1.068
_refine_ls_hydrogen_treatment mixed
_refine_ls_matrix_type full
_refine_ls_number_parameters 741
_refine_ls_number_reflns 14608
_refine_ls_number_restraints 32
_refine_ls_restrained_S_all 1.068
_refine_ls_R_factor_all 0.0519
_refine_ls_R_factor_gt 0.0425
_refine_ls_shift/su_max 0.002
_refine_ls_shift/su_mean 0.000
_refine_ls_structure_factor_coef Fsqd
_refine_ls_weighting_details 'calc w=1/[\s^2^(Fo^2^)+(0.0619P)^2^+0.0000P] where P=(Fo^2^+2Fc^2^)/3'
_refine_ls_weighting_scheme calc
_refine_ls_wR_factor_gt 0.1012
_refine_ls_wR_factor_ref 0.1058
_reflns_number_gt 12337
_reflns_number_total 14608
_reflns_threshold_expression >2sigma(I)
_cod_data_source_file ja076453msi20070827_073640.cif
_cod_data_source_block jf1486ffmi
_cod_database_code 4110314

loop_
_symmetry_equiv_pos_as_xyz
'x, y, z'
'-x, -y, z+1/2'
'x+1/2, -y+1/2, z'
'-x+1/2, y+1/2, z+1/2'

loop_
_atom_site_label
_atom_site_type_symbol
_atom_site_fract_x
_atom_site_fract_y
_atom_site_fract_z
_atom_site_U_iso_or_equiv
_atom_site_adp_type
_atom_site_occupancy
_atom_site_symmetry_multiplicity
_atom_site_calc_flag
_atom_site_refinement_flags
_atom_site_disorder_assembly
_atom_site_disorder_group
Sn1 Sn 0.055820(19) 0.97933(2) 0.191824(12) 0.01826(7) Uani 0.92 1 d PD A 1
H1 H 0.084(2) 1.055(4) 0.1350(18) 0.06(2) Uiso 0.92 1 d PD B 1
H2 H 0.1704(17) 0.950(3) 0.1722(13) 0.013(12) Uiso 0.92 1 d PD C 1
Sn2 Sn 0.19839(2) 1.02474(3) 0.115207(13) 0.01786(8) Uani 0.92 1 d PD A 1
Sn1B Sn 0.0721(2) 1.0064(3) 0.18430(15) 0.01826(7) Uani 0.08 1 d PD A 2
H1B H 0.106(9) 1.065(17) 0.122(7) 0.027 Uiso 0.08 1 d PD D 2
H2B H 0.183(9) 0.960(17) 0.167(7) 0.027 Uiso 0.08 1 d PD E 2
Sn2B Sn 0.2163(3) 1.0185(5) 0.10506(19) 0.01786(8) Uani 0.08 1 d PD A 2
C1 C 0.0920(2) 1.0847(3) 0.24553(14) 0.0148(8) Uani 1 1 d . . .
C2 C 0.1477(2) 1.0621(3) 0.28499(14) 0.0151(8) Uani 1 1 d . A .
C3 C 0.1636(2) 1.1213(3) 0.32435(14) 0.0151(8) Uani 1 1 d . . .
H3 H 0.2012 1.1051 0.3506 0.018 Uiso 1 1 calc R A .
C4 C 0.1247(2) 1.2035(3) 0.32522(14) 0.0150(8) Uani 1 1 d . A .
C5 C 0.0672(2) 1.2266(3) 0.28764(16) 0.0160(8) Uani 1 1 d . . .
H5 H 0.0394 1.2822 0.2889 0.019 Uiso 1 1 calc R A .
C6 C 0.0504(2) 1.1677(3) 0.24804(15) 0.0142(8) Uani 1 1 d . A .
C7 C 0.1836(2) 0.9719(3) 0.28959(16) 0.0166(8) Uani 1 1 d . . .
C8 C 0.1349(2) 0.9062(3) 0.31383(14) 0.0172(8) Uani 1 1 d . A .
C9 C 0.1714(3) 0.8238(3) 0.32300(16) 0.0221(9) Uani 1 1 d . . .
H9 H 0.1398 0.7796 0.3401 0.026 Uiso 1 1 calc R A .
C10 C 0.2536(3) 0.8056(3) 0.30742(16) 0.0223(9) Uani 1 1 d . A .
H10 H 0.2777 0.7494 0.3140 0.027 Uiso 1 1 calc R . .
C11 C 0.3004(3) 0.8694(3) 0.28231(15) 0.0208(8) Uani 1 1 d . . .
H11 H 0.3558 0.8557 0.2710 0.025 Uiso 1 1 calc R A .
C12 C 0.2671(2) 0.9535(3) 0.27342(14) 0.0155(8) Uani 1 1 d . A .
C13 C 0.0466(2) 0.9265(3) 0.33384(16) 0.0204(9) Uani 1 1 d . . .
H13 H 0.0268 0.9816 0.3168 0.024 Uiso 1 1 calc R A .
C14 C -0.0173(3) 0.8535(3) 0.32142(18) 0.0284(10) Uani 1 1 d . A .
H14A H -0.0156 0.8408 0.2853 0.043 Uiso 1 1 calc R . .
H14B H -0.0742 0.8730 0.3308 0.043 Uiso 1 1 calc R . .
H14C H -0.0029 0.7999 0.3403 0.043 Uiso 1 1 calc R . .
C15 C 0.0480(3) 0.9452(4) 0.39071(19) 0.0340(12) Uani 1 1 d . A .
H15A H 0.0715 0.8941 0.4085 0.051 Uiso 1 1 calc R . .
H15B H -0.0097 0.9562 0.4025 0.051 Uiso 1 1 calc R . .
H15C H 0.0830 0.9973 0.3974 0.051 Uiso 1 1 calc R . .
C16 C 0.3205(3) 1.0245(3) 0.24753(19) 0.0210(10) Uani 1 1 d . . .
H16 H 0.2807 1.0672 0.2313 0.025 Uiso 1 1 calc R A .
C17 C 0.3771(3) 0.9860(3) 0.20581(19) 0.0315(11) Uani 1 1 d . A .
H17A H 0.4248 0.9547 0.2211 0.047 Uiso 1 1 calc R . .
H17B H 0.3983 1.0341 0.1846 0.047 Uiso 1 1 calc R . .
H17C H 0.3442 0.9448 0.1852 0.047 Uiso 1 1 calc R . .
C18 C 0.3732(3) 1.0758(3) 0.28531(18) 0.0286(10) Uani 1 1 d . A .
H18A H 0.4129 1.0356 0.3019 0.043 Uiso 1 1 calc R . .
H18B H 0.3361 1.1025 0.3105 0.043 Uiso 1 1 calc R . .
H18C H 0.4047 1.1223 0.2678 0.043 Uiso 1 1 calc R . .
C19 C -0.0164(2) 1.1944(3) 0.21078(15) 0.0155(8) Uani 1 1 d . . .
C20 C 0.0028(3) 1.2510(3) 0.17060(19) 0.0174(11) Uani 1 1 d . A .
C21 C -0.0614(2) 1.2796(3) 0.13908(15) 0.0209(8) Uani 1 1 d . . .
H21 H -0.0486 1.3174 0.1116 0.025 Uiso 1 1 calc R A .
C22 C -0.1442(3) 1.2532(3) 0.1475(2) 0.0238(12) Uani 1 1 d . A .
H22 H -0.1880 1.2743 0.1263 0.029 Uiso 1 1 calc R . .
C23 C -0.1633(2) 1.1969(3) 0.18615(18) 0.0220(9) Uani 1 1 d . . .
H23 H -0.2202 1.1786 0.1908 0.026 Uiso 1 1 calc R A .
C24 C -0.1011(2) 1.1660(3) 0.21876(16) 0.0194(9) Uani 1 1 d . A .
C25 C 0.0921(2) 1.2861(3) 0.16269(15) 0.0187(9) Uani 1 1 d . . .
H25 H 0.1316 1.2507 0.1841 0.022 Uiso 1 1 calc R A .
C26 C 0.1212(3) 1.2787(4) 0.10784(18) 0.0287(10) Uani 1 1 d . A .
H26A H 0.1116 1.2183 0.0958 0.043 Uiso 1 1 calc R . .
H26B H 0.1815 1.2926 0.1056 0.043 Uiso 1 1 calc R . .
H26C H 0.0891 1.3202 0.0871 0.043 Uiso 1 1 calc R . .
C27 C 0.0966(3) 1.3825(3) 0.17976(18) 0.0302(11) Uani 1 1 d . A .
H27A H 0.0574 1.4181 0.1597 0.045 Uiso 1 1 calc R . .
H27B H 0.1542 1.4047 0.1751 0.045 Uiso 1 1 calc R . .
H27C H 0.0811 1.3865 0.2154 0.045 Uiso 1 1 calc R . .
C28 C -0.1271(2) 1.1081(3) 0.26288(16) 0.0229(9) Uani 1 1 d . . .
H28 H -0.0745 1.0905 0.2811 0.027 Uiso 1 1 calc R A .
C29 C -0.1724(3) 1.0237(3) 0.2469(2) 0.0284(12) Uani 1 1 d . A .
H29A H -0.1819 0.9863 0.2765 0.043 Uiso 1 1 calc R . .
H29B H -0.1376 0.9917 0.2225 0.043 Uiso 1 1 calc R . .
H29C H -0.2268 1.0388 0.2316 0.043 Uiso 1 1 calc R . .
C30 C -0.1817(3) 1.1607(4) 0.29948(18) 0.0326(11) Uani 1 1 d . A .
H30A H -0.2345 1.1778 0.2828 0.049 Uiso 1 1 calc R . .
H30B H -0.1512 1.2138 0.3102 0.049 Uiso 1 1 calc R . .
H30C H -0.1946 1.1241 0.3289 0.049 Uiso 1 1 calc R . .
C31 C 0.1994(3) 1.2453(3) 0.4001(2) 0.0242(13) Uani 1 1 d . A .
H31A H 0.1795 1.1955 0.4204 0.036 Uiso 1 1 calc R . .
H31B H 0.2077 1.2970 0.4217 0.036 Uiso 1 1 calc R . .
H31C H 0.2530 1.2296 0.3840 0.036 Uiso 1 1 calc R . .
O31 O 0.13747(18) 1.2656(2) 0.36193(12) 0.0196(6) Uani 1 1 d . . .
C32 C 0.1641(2) 0.9195(3) 0.06084(14) 0.0155(8) Uani 1 1 d . . .
C33 C 0.1104(2) 0.9433(3) 0.02059(14) 0.0153(8) Uani 1 1 d . A .
C34 C 0.0923(2) 0.8831(3) -0.01820(14) 0.0172(8) Uani 1 1 d . . .
H34 H 0.0555 0.8998 -0.0448 0.021 Uiso 1 1 calc R A .
C35 C 0.1279(2) 0.7997(3) -0.01777(15) 0.0175(8) Uani 1 1 d . A .
C36 C 0.1850(2) 0.7768(3) 0.02092(16) 0.0179(8) Uani 1 1 d . . .
H36 H 0.2112 0.7204 0.0207 0.021 Uiso 1 1 calc R A .
C37 C 0.2030(2) 0.8357(3) 0.05920(15) 0.0155(8) Uani 1 1 d . A .
C38 C 0.0753(3) 1.0344(3) 0.01528(15) 0.0163(8) Uani 1 1 d . . .
C39 C -0.0074(2) 1.0542(3) 0.03170(15) 0.0187(8) Uani 1 1 d . A .
C40 C -0.0392(2) 1.1386(3) 0.02281(15) 0.0206(9) Uani 1 1 d . . .
H40 H -0.0945 1.1529 0.0339 0.025 Uiso 1 1 calc R A .
C41 C 0.0080(3) 1.2020(3) -0.00168(17) 0.0232(9) Uani 1 1 d . A .
H41 H -0.0149 1.2592 -0.0072 0.028 Uiso 1 1 calc R . .
C42 C 0.0889(3) 1.1822(3) -0.01827(16) 0.0219(9) Uani 1 1 d . . .
H42 H 0.1209 1.2260 -0.0354 0.026 Uiso 1 1 calc R A .
C43 C 0.1239(2) 1.0990(3) -0.01015(16) 0.0199(9) Uani 1 1 d . A .
C44 C -0.0609(3) 0.9837(3) 0.05764(18) 0.0214(10) Uani 1 1 d . . .
H44 H -0.0215 0.9411 0.0742 0.026 Uiso 1 1 calc R A .
C45 C -0.1188(3) 1.0219(3) 0.09837(18) 0.0302(11) Uani 1 1 d . A .
H45A H -0.1673 1.0508 0.0825 0.045 Uiso 1 1 calc R . .
H45B H -0.0874 1.0651 0.1184 0.045 Uiso 1 1 calc R . .
H45C H -0.1387 0.9740 0.1202 0.045 Uiso 1 1 calc R . .
C46 C -0.1143(3) 0.9317(3) 0.01927(18) 0.0290(10) Uani 1 1 d . A .
H46A H -0.1536 0.8928 0.0372 0.044 Uiso 1 1 calc R . .
H46B H -0.0771 0.8961 -0.0021 0.044 Uiso 1 1 calc R . .
H46C H -0.1463 0.9731 -0.0017 0.044 Uiso 1 1 calc R . .
C47 C 0.2122(3) 1.0784(3) -0.03077(17) 0.0224(9) Uani 1 1 d . . .
H47 H 0.2279 1.0175 -0.0194 0.027 Uiso 1 1 calc R A .
C48 C 0.2796(3) 1.1420(3) -0.01153(19) 0.0300(10) Uani 1 1 d . A .
H48A H 0.2694 1.2010 -0.0254 0.045 Uiso 1 1 calc R . .
H48B H 0.3355 1.1212 -0.0221 0.045 Uiso 1 1 calc R . .
H48C H 0.2773 1.1445 0.0253 0.045 Uiso 1 1 calc R . .
C49 C 0.2105(3) 1.0784(4) -0.08863(19) 0.0384(14) Uani 1 1 d . A .
H49A H 0.1736 1.0309 -0.1005 0.058 Uiso 1 1 calc R . .
H49B H 0.2678 1.0691 -0.1015 0.058 Uiso 1 1 calc R . .
H49C H 0.1890 1.1354 -0.1007 0.058 Uiso 1 1 calc R . .
C50 C 0.2689(2) 0.8087(3) 0.09715(15) 0.0158(8) Uani 1 1 d . . .
C51 C 0.3537(2) 0.8346(3) 0.08935(15) 0.0177(8) Uani 1 1 d . A .
C52 C 0.4155(2) 0.8026(3) 0.12226(17) 0.0235(9) Uani 1 1 d . . .
H52 H 0.4727 0.8192 0.1171 0.028 Uiso 1 1 calc R A .
C53 C 0.3955(3) 0.7474(3) 0.1623(2) 0.0204(12) Uani 1 1 d . A .
H53 H 0.4383 0.7271 0.1845 0.024 Uiso 1 1 calc R . .
C54 C 0.3123(3) 0.7223(3) 0.16928(16) 0.0217(9) Uani 1 1 d . . .
H54 H 0.2983 0.6841 0.1964 0.026 Uiso 1 1 calc R A .
C55 C 0.2482(3) 0.7521(3) 0.13707(18) 0.0147(11) Uani 1 1 d . A .
C56 C 0.3810(3) 0.8919(3) 0.04470(17) 0.0228(9) Uani 1 1 d . . .
H56 H 0.3291 0.9118 0.0266 0.027 Uiso 1 1 calc R A .
C57 C 0.4309(3) 0.9743(3) 0.0608(2) 0.0252(11) Uani 1 1 d . A .
H57A H 0.4840 0.9562 0.0767 0.038 Uiso 1 1 calc R . .
H57B H 0.3974 1.0086 0.0849 0.038 Uiso 1 1 calc R . .
H57C H 0.4431 1.0107 0.0313 0.038 Uiso 1 1 calc R . .
C58 C 0.4341(3) 0.8367(3) 0.00841(17) 0.0298(10) Uani 1 1 d . A .
H58A H 0.4490 0.8725 -0.0210 0.045 Uiso 1 1 calc R . .
H58B H 0.4016 0.7850 -0.0024 0.045 Uiso 1 1 calc R . .
H58C H 0.4858 0.8172 0.0254 0.045 Uiso 1 1 calc R . .
C59 C 0.1591(2) 0.7174(3) 0.14571(15) 0.0199(9) Uani 1 1 d . . .
H59 H 0.1196 0.7525 0.1242 0.024 Uiso 1 1 calc R A .
C60 C 0.1303(3) 0.7264(4) 0.20034(18) 0.0270(10) Uani 1 1 d . A .
H60A H 0.1666 0.6903 0.2220 0.040 Uiso 1 1 calc R . .
H60B H 0.0717 0.7062 0.2034 0.040 Uiso 1 1 calc R . .
H60C H 0.1341 0.7884 0.2107 0.040 Uiso 1 1 calc R . .
C61 C 0.1543(3) 0.6201(3) 0.12873(17) 0.0278(10) Uani 1 1 d . A .
H61A H 0.1945 0.5848 0.1482 0.042 Uiso 1 1 calc R . .
H61B H 0.1683 0.6161 0.0929 0.042 Uiso 1 1 calc R . .
H61C H 0.0970 0.5977 0.1342 0.042 Uiso 1 1 calc R . .
C62 C 0.0525(3) 0.7566(3) -0.0908(2) 0.0225(12) Uani 1 1 d . A .
H62A H -0.0005 0.7738 -0.0745 0.034 Uiso 1 1 calc R . .
H62B H 0.0429 0.7043 -0.1118 0.034 Uiso 1 1 calc R . .
H62C H 0.0728 0.8053 -0.1118 0.034 Uiso 1 1 calc R . .
O62 O 0.11342(18) 0.7368(2) -0.05367(12) 0.0192(7) Uani 1 1 d . . .
C71 C 0.2872(3) 0.9592(3) 0.41673(18) 0.0257(10) Uani 1 1 d . . .
H71 H 0.2713 0.9582 0.3823 0.031 Uiso 1 1 calc R . .
C72 C 0.2690(3) 0.8880(3) 0.44689(17) 0.0260(9) Uani 1 1 d . . .
H72 H 0.2403 0.8384 0.4333 0.031 Uiso 1 1 calc R . .
C73 C 0.2927(3) 0.8886(3) 0.49710(17) 0.0254(10) Uani 1 1 d . . .
H73 H 0.2794 0.8398 0.5181 0.030 Uiso 1 1 calc R . .
C74 C 0.3361(3) 0.9611(3) 0.51659(15) 0.0216(9) Uani 1 1 d . . .
H74 H 0.3541 0.9610 0.5507 0.026 Uiso 1 1 calc R . .
C75 C 0.3529(3) 1.0330(3) 0.48627(16) 0.0228(9) Uani 1 1 d . . .
H75 H 0.3813 1.0830 0.4997 0.027 Uiso 1 1 calc R . .
C76 C 0.3283(3) 1.0324(3) 0.43587(17) 0.0244(9) Uani 1 1 d . . .
H76 H 0.3397 1.0819 0.4149 0.029 Uiso 1 1 calc R . .
C81 C 0.0433(3) 0.6138(3) 0.31582(19) 0.0290(10) Uani 1 1 d . . .
H81 H 0.0321 0.6636 0.2952 0.035 Uiso 1 1 calc R . .
C82 C 0.0920(3) 0.5457(3) 0.29794(17) 0.0262(10) Uani 1 1 d . . .
H82 H 0.1147 0.5488 0.2649 0.031 Uiso 1 1 calc R . .
C83 C 0.1083(3) 0.4722(3) 0.32763(19) 0.0279(10) Uani 1 1 d . . .
H83 H 0.1419 0.4252 0.3150 0.033 Uiso 1 1 calc R . .
C84 C 0.0752(3) 0.4679(3) 0.37616(19) 0.0293(10) Uani 1 1 d . . .
H84 H 0.0854 0.4176 0.3966 0.035 Uiso 1 1 calc R . .
C85 C 0.0276(3) 0.5373(3) 0.39415(19) 0.0305(11) Uani 1 1 d . . .
H85 H 0.0063 0.5351 0.4275 0.037 Uiso 1 1 calc R . .
C86 C 0.0104(3) 0.6096(3) 0.36448(19) 0.0320(11) Uani 1 1 d . . .
H86 H -0.0236 0.6563 0.3770 0.038 Uiso 1 1 calc R . .

loop_
_atom_site_aniso_label
_atom_site_aniso_U_11
_atom_site_aniso_U_22
_atom_site_aniso_U_33
_atom_site_aniso_U_23
_atom_site_aniso_U_13
_atom_site_aniso_U_12
Sn1 0.01728(15) 0.01692(19) 0.02059(15) -0.00207(17) -0.00140(12) -0.00190(12)
Sn2 0.01581(18) 0.02021(16) 0.01757(19) -0.00488(18) 0.00022(12) 0.00279(15)
Sn1B 0.01728(15) 0.01692(19) 0.02059(15) -0.00207(17) -0.00140(12) -0.00190(12)
Sn2B 0.01581(18) 0.02021(16) 0.01757(19) -0.00488(18) 0.00022(12) 0.00279(15)
C1 0.0139(17) 0.016(2) 0.0147(18) -0.0004(15) 0.0010(14) -0.0035(15)
C2 0.0123(16) 0.019(2) 0.0144(17) 0.0011(15) 0.0022(13) -0.0069(15)
C3 0.0134(18) 0.018(2) 0.0138(17) 0.0034(15) 0.0007(14) 0.0009(15)
C4 0.0135(17) 0.016(2) 0.0158(18) -0.0030(15) 0.0004(14) -0.0021(15)
C5 0.0137(17) 0.016(2) 0.018(2) 0.0037(18) 0.0015(15) 0.0022(16)
C6 0.0085(17) 0.017(2) 0.018(2) 0.0031(16) 0.0013(13) -0.0018(14)
C7 0.0163(17) 0.022(2) 0.0117(18) 0.0024(16) -0.0011(14) -0.0013(16)
C8 0.0192(19) 0.016(2) 0.0161(19) -0.0009(15) -0.0016(15) 0.0005(16)
C9 0.024(2) 0.021(2) 0.021(2) 0.0013(17) -0.0008(17) -0.0020(18)
C10 0.026(2) 0.015(2) 0.026(2) -0.0001(18) -0.0070(17) 0.0035(17)
C11 0.0170(18) 0.023(2) 0.023(2) -0.0006(17) -0.0018(16) 0.0016(17)
C12 0.0120(17) 0.020(2) 0.0147(18) 0.0005(15) -0.0033(14) 0.0005(15)
C13 0.0189(19) 0.021(2) 0.021(2) 0.0037(17) 0.0032(15) 0.0007(17)
C14 0.021(2) 0.027(3) 0.037(3) 0.001(2) 0.0048(18) -0.0028(19)
C15 0.034(3) 0.040(3) 0.028(3) -0.005(2) 0.0056(19) -0.004(2)
C16 0.0149(17) 0.020(3) 0.028(3) 0.0070(19) 0.0010(18) -0.0012(17)
C17 0.027(2) 0.030(3) 0.037(3) 0.001(2) 0.0098(19) 0.0036(19)
C18 0.018(2) 0.031(3) 0.038(3) -0.003(2) -0.0008(18) -0.0049(19)
C19 0.0122(17) 0.013(2) 0.0210(19) -0.0031(16) -0.0009(14) 0.0001(15)
C20 0.017(2) 0.016(3) 0.020(3) -0.0017(15) -0.0008(18) 0.0006(15)
C21 0.022(2) 0.020(2) 0.021(2) 0.0041(18) -0.0026(16) 0.0027(18)
C22 0.017(2) 0.024(3) 0.030(3) 0.0006(17) -0.007(2) 0.0035(16)
C23 0.0126(16) 0.021(2) 0.032(2) 0.002(2) -0.0031(17) -0.0012(14)
C24 0.0141(18) 0.021(2) 0.023(2) -0.0028(17) -0.0029(15) -0.0001(16)
C25 0.0147(18) 0.021(3) 0.020(2) 0.0064(17) -0.0028(15) -0.0006(17)
C26 0.023(2) 0.036(3) 0.027(3) 0.008(2) 0.0018(19) 0.0016(19)
C27 0.025(2) 0.027(3) 0.038(3) 0.005(2) -0.0036(19) -0.0066(19)
C28 0.0113(18) 0.031(3) 0.026(2) 0.0070(19) -0.0021(15) 0.0042(17)
C29 0.024(2) 0.021(3) 0.041(3) 0.003(2) 0.006(2) -0.0008(18)
C30 0.033(2) 0.034(3) 0.032(3) 0.002(2) 0.007(2) -0.002(2)
C31 0.022(3) 0.029(3) 0.022(3) -0.0030(17) -0.013(2) 0.0021(18)
O31 0.0190(14) 0.0215(15) 0.0182(17) -0.0026(13) -0.0049(12) 0.0026(12)
C32 0.0133(17) 0.018(2) 0.0151(18) 0.0041(15) -0.0003(14) -0.0024(15)
C33 0.0093(16) 0.019(2) 0.0173(19) 0.0014(16) 0.0007(13) -0.0011(15)
C34 0.0146(18) 0.022(2) 0.0150(19) 0.0007(15) -0.0012(14) 0.0014(16)
C35 0.0163(17) 0.018(2) 0.019(2) 0.0009(16) 0.0004(15) -0.0026(15)
C36 0.0144(17) 0.017(2) 0.022(2) 0.0007(18) 0.0005(15) 0.0000(17)
C37 0.0121(18) 0.018(2) 0.017(2) 0.0045(16) 0.0004(14) -0.0011(15)
C38 0.0179(17) 0.017(2) 0.0138(19) -0.0021(15) -0.0079(15) 0.0050(16)
C39 0.0207(19) 0.022(2) 0.0133(18) -0.0059(16) -0.0063(15) 0.0015(16)
C40 0.0162(18) 0.020(2) 0.025(2) -0.0062(17) -0.0039(16) 0.0097(16)
C41 0.026(2) 0.015(2) 0.029(2) -0.0012(18) -0.0032(18) 0.0049(17)
C42 0.024(2) 0.014(2) 0.027(2) 0.0019(17) -0.0077(18) -0.0003(17)
C43 0.0183(19) 0.019(2) 0.023(2) -0.0013(17) -0.0052(16) 0.0000(16)
C44 0.0169(19) 0.023(3) 0.024(2) 0.0040(18) 0.0019(16) 0.0064(17)
C45 0.027(2) 0.037(3) 0.026(2) 0.0019(19) 0.0063(17) 0.005(2)
C46 0.024(2) 0.024(3) 0.039(3) -0.003(2) 0.0009(18) -0.0035(19)
C47 0.0182(19) 0.018(2) 0.031(2) 0.0027(18) 0.0007(17) 0.0025(17)
C48 0.025(2) 0.025(3) 0.039(3) 0.005(2) -0.0006(19) -0.0006(19)
C49 0.027(2) 0.062(4) 0.026(3) -0.006(2) 0.0042(19) 0.011(2)
C50 0.0142(17) 0.014(2) 0.0189(19) -0.0005(15) -0.0016(14) 0.0032(15)
C51 0.0148(18) 0.019(2) 0.019(2) 0.0001(16) 0.0029(15) 0.0023(16)
C52 0.0145(17) 0.028(2) 0.028(2) -0.0005(19) -0.0036(17) -0.0012(16)
C53 0.016(2) 0.022(3) 0.023(3) 0.0050(16) -0.0092(19) 0.0002(15)
C54 0.0207(19) 0.023(2) 0.021(2) 0.0048(18) -0.0023(16) -0.0003(18)
C55 0.0099(19) 0.017(3) 0.017(3) -0.0018(15) 0.0023(17) 0.0016(14)
C56 0.0168(19) 0.027(3) 0.024(2) 0.0044(18) -0.0008(16) -0.0025(17)
C57 0.025(2) 0.023(3) 0.028(3) 0.007(2) 0.0040(19) 0.0019(19)
C58 0.028(2) 0.032(3) 0.029(2) -0.003(2) 0.0082(18) -0.007(2)
C59 0.0151(19) 0.023(3) 0.022(2) 0.0043(18) 0.0004(16) -0.0008(17)
C60 0.022(2) 0.034(3) 0.025(3) 0.006(2) 0.0023(18) 0.0015(19)
C61 0.022(2) 0.024(2) 0.038(3) -0.0017(19) -0.0060(17) -0.0040(18)
C62 0.027(3) 0.024(3) 0.017(3) -0.0033(17) -0.0039(19) 0.0004(17)
O62 0.0198(15) 0.0198(16) 0.0182(17) -0.0049(12) -0.0031(12) 0.0012(12)
C71 0.032(2) 0.022(2) 0.023(2) -0.0030(18) -0.0091(19) 0.0024(18)
C72 0.033(2) 0.017(2) 0.028(2) -0.0009(18) -0.0094(18) 0.0012(18)
C73 0.035(2) 0.019(2) 0.022(2) 0.0032(18) -0.0047(17) 0.0032(19)
C74 0.027(2) 0.021(2) 0.0178(19) -0.0024(16) -0.0034(16) 0.0056(17)
C75 0.0194(19) 0.024(2) 0.025(2) -0.0085(17) -0.0030(16) 0.0024(17)
C76 0.026(2) 0.021(2) 0.027(2) 0.0043(18) -0.0021(18) -0.0014(18)
C81 0.032(2) 0.020(2) 0.035(3) 0.001(2) 0.0019(19) -0.009(2)
C82 0.025(2) 0.024(2) 0.029(2) 0.0004(18) 0.0040(17) -0.0050(18)
C83 0.020(2) 0.028(3) 0.035(2) 0.001(2) -0.0010(17) 0.0036(18)
C84 0.027(2) 0.025(3) 0.036(3) 0.006(2) -0.004(2) -0.0013(19)
C85 0.032(2) 0.032(3) 0.027(2) 0.004(2) 0.005(2) -0.010(2)
C86 0.033(2) 0.025(3) 0.039(3) -0.005(2) 0.009(2) 0.001(2)

loop_
_atom_type_symbol
_atom_type_description
_atom_type_scat_dispersion_real
_atom_type_scat_dispersion_imag
_atom_type_scat_source
C C 0.0033 0.0016 'International Tables Vol C Tables 4.2.6.8 and 6.1.1.4'
H H 0.0000 0.0000 'International Tables Vol C Tables 4.2.6.8 and 6.1.1.4'
O O 0.0106 0.0060 'International Tables Vol C Tables 4.2.6.8 and 6.1.1.4'
Sn Sn -0.6537 1.4246 'International Tables Vol C Tables 4.2.6.8 and 6.1.1.4'

loop_
_geom_angle_atom_site_label_1
_geom_angle_atom_site_label_2
_geom_angle_atom_site_label_3
_geom_angle
C1 Sn1 Sn2 94.32(9)
C1 Sn1 H1 91(2)
Sn2 Sn1 H1 36.6(8)
C1 Sn1 H2 95.6(15)
Sn2 Sn1 H2 36.7(8)
H1 Sn1 H2 73.3(15)
C1 Sn1 H2B 93(9)
C32 Sn2 Sn1 95.18(10)
C32 Sn2 H1 97(2)
Sn1 Sn2 H1 36.7(8)
C32 Sn2 H2 91.9(15)
Sn1 Sn2 H2 36.6(8)
H1 Sn2 H2 73.2(15)
C1 Sn1B Sn2B 113.2(2)
C1 Sn1B H1B 112(10)
Sn2B Sn1B H1B 36.7(9)
C1 Sn1B H2B 105(10)
Sn2B Sn1B H2B 36.7(9)
H1B Sn1B H2B 73.5(17)
C32 Sn2B Sn1B 92.8(2)
C32 Sn2B H1B 92(10)
Sn1B Sn2B H1B 36.7(9)
C32 Sn2B H2B 93(10)
Sn1B Sn2B H2B 36.7(9)
H1B Sn2B H2B 73.5(17)
C2 C1 C6 118.0(4)
C2 C1 Sn1B 123.3(3)
C6 C1 Sn1B 118.7(3)
C2 C1 Sn1 117.8(3)
C6 C1 Sn1 123.2(3)
C3 C2 C1 120.8(4)
C3 C2 C7 117.3(3)
C1 C2 C7 121.5(4)
C4 C3 C2 120.4(4)
C4 C3 H3 119.8
C2 C3 H3 119.8
O31 C4 C3 124.1(3)
O31 C4 C5 115.7(4)
C3 C4 C5 120.1(4)
C4 C5 C6 120.1(4)
C4 C5 H5 120.0
C6 C5 H5 120.0
C5 C6 C1 120.5(4)
C5 C6 C19 117.2(4)
C1 C6 C19 122.2(4)
C8 C7 C12 120.5(4)
C8 C7 C2 118.5(3)
C12 C7 C2 120.8(4)
C9 C8 C7 118.8(4)
C9 C8 C13 119.9(4)
C7 C8 C13 121.1(4)
C10 C9 C8 120.7(4)
C10 C9 H9 119.6
C8 C9 H9 119.6
C11 C10 C9 120.3(4)
C11 C10 H10 119.8
C9 C10 H10 119.8
C10 C11 C12 120.9(4)
C10 C11 H11 119.6
C12 C11 H11 119.6
C11 C12 C7 118.6(4)
C11 C12 C16 120.5(4)
C7 C12 C16 120.9(4)
C8 C13 C14 112.5(4)
C8 C13 C15 111.5(4)
C14 C13 C15 110.7(4)
C8 C13 H13 107.3
C14 C13 H13 107.3
C15 C13 H13 107.3
C13 C14 H14A 109.5
C13 C14 H14B 109.5
H14A C14 H14B 109.5
C13 C14 H14C 109.5
H14A C14 H14C 109.5
H14B C14 H14C 109.5
C13 C15 H15A 109.5
C13 C15 H15B 109.5
H15A C15 H15B 109.5
C13 C15 H15C 109.5
H15A C15 H15C 109.5
H15B C15 H15C 109.5
C18 C16 C12 111.4(4)
C18 C16 C17 110.4(4)
C12 C16 C17 112.3(4)
C18 C16 H16 107.5
C12 C16 H16 107.5
C17 C16 H16 107.5
C16 C17 H17A 109.5
C16 C17 H17B 109.5
H17A C17 H17B 109.5
C16 C17 H17C 109.5
H17A C17 H17C 109.5
H17B C17 H17C 109.5
C16 C18 H18A 109.5
C16 C18 H18B 109.5
H18A C18 H18B 109.5
C16 C18 H18C 109.5
H18A C18 H18C 109.5
H18B C18 H18C 109.5
C20 C19 C24 120.1(4)
C20 C19 C6 120.9(3)
C24 C19 C6 118.9(4)
C21 C20 C19 119.5(4)
C21 C20 C25 119.2(4)
C19 C20 C25 121.2(4)
C20 C21 C22 120.3(4)
C20 C21 H21 119.9
C22 C21 H21 119.9
C23 C22 C21 120.6(4)
C23 C22 H22 119.7
C21 C22 H22 119.7
C22 C23 C24 121.4(4)
C22 C23 H23 119.3
C24 C23 H23 119.3
C23 C24 C19 118.1(4)
C23 C24 C28 118.9(3)
C19 C24 C28 122.9(3)
C20 C25 C27 109.5(3)
C20 C25 C26 112.6(3)
C27 C25 C26 109.8(4)
C20 C25 H25 108.3
C27 C25 H25 108.3
C26 C25 H25 108.3
C25 C26 H26A 109.5
C25 C26 H26B 109.5
H26A C26 H26B 109.5
C25 C26 H26C 109.5
H26A C26 H26C 109.5
H26B C26 H26C 109.5
C25 C27 H27A 109.5
C25 C27 H27B 109.5
H27A C27 H27B 109.5
C25 C27 H27C 109.5
H27A C27 H27C 109.5
H27B C27 H27C 109.5
C24 C28 C29 113.3(4)
C24 C28 C30 110.2(4)
C29 C28 C30 110.3(4)
C24 C28 H28 107.6
C29 C28 H28 107.6
C30 C28 H28 107.6
C28 C29 H29A 109.5
C28 C29 H29B 109.5
H29A C29 H29B 109.5
C28 C29 H29C 109.5
H29A C29 H29C 109.5
H29B C29 H29C 109.5
C28 C30 H30A 109.5
C28 C30 H30B 109.5
H30A C30 H30B 109.5
C28 C30 H30C 109.5
H30A C30 H30C 109.5
H30B C30 H30C 109.5
O31 C31 H31A 109.5
O31 C31 H31B 109.5
H31A C31 H31B 109.5
O31 C31 H31C 109.5
H31A C31 H31C 109.5
H31B C31 H31C 109.5
C4 O31 C31 117.1(3)
C37 C32 C33 117.9(4)
C37 C32 Sn2B 119.5(3)
C33 C32 Sn2B 119.0(4)
C37 C32 Sn2 124.0(3)
C33 C32 Sn2 117.3(3)
C34 C33 C32 120.9(4)
C34 C33 C38 117.0(3)
C32 C33 C38 122.0(4)
C35 C34 C33 120.2(4)
C35 C34 H34 119.9
C33 C34 H34 119.9
O62 C35 C34 124.2(4)
O62 C35 C36 116.4(4)
C34 C35 C36 119.4(4)
C37 C36 C35 120.6(4)
C37 C36 H36 119.7
C35 C36 H36 119.7
C36 C37 C32 120.8(4)
C36 C37 C50 117.4(4)
C32 C37 C50 121.7(4)
C39 C38 C43 120.4(4)
C39 C38 C33 120.8(4)
C43 C38 C33 118.7(4)
C40 C39 C38 118.4(4)
C40 C39 C44 121.2(4)
C38 C39 C44 120.4(4)
C41 C40 C39 121.5(4)
C41 C40 H40 119.2
C39 C40 H40 119.2
C40 C41 C42 120.0(4)
C40 C41 H41 120.0
C42 C41 H41 120.0
C41 C42 C43 120.9(4)
C41 C42 H42 119.6
C43 C42 H42 119.6
C42 C43 C38 118.8(4)
C42 C43 C47 119.4(4)
C38 C43 C47 121.7(4)
C39 C44 C45 112.8(4)
C39 C44 C46 111.2(4)
C45 C44 C46 109.3(3)
C39 C44 H44 107.7
C45 C44 H44 107.7
C46 C44 H44 107.7
C44 C45 H45A 109.5
C44 C45 H45B 109.5
H45A C45 H45B 109.5
C44 C45 H45C 109.5
H45A C45 H45C 109.5
H45B C45 H45C 109.5
C44 C46 H46A 109.5
C44 C46 H46B 109.5
H46A C46 H46B 109.5
C44 C46 H46C 109.5
H46A C46 H46C 109.5
H46B C46 H46C 109.5
C48 C47 C43 112.9(4)
C48 C47 C49 110.3(4)
C43 C47 C49 109.9(4)
C48 C47 H47 107.8
C43 C47 H47 107.8
C49 C47 H47 107.8
C47 C48 H48A 109.5
C47 C48 H48B 109.5
H48A C48 H48B 109.5
C47 C48 H48C 109.5
H48A C48 H48C 109.5
H48B C48 H48C 109.5
C47 C49 H49A 109.5
C47 C49 H49B 109.5
H49A C49 H49B 109.5
C47 C49 H49C 109.5
H49A C49 H49C 109.5
H49B C49 H49C 109.5
C55 C50 C51 120.1(4)
C55 C50 C37 120.7(4)
C51 C50 C37 118.9(3)
C52 C51 C50 118.5(4)
C52 C51 C56 118.9(3)
C50 C51 C56 122.6(3)
C53 C52 C51 121.8(4)
C53 C52 H52 119.1
C51 C52 H52 119.1
C54 C53 C52 119.1(4)
C54 C53 H53 120.5
C52 C53 H53 120.5
C53 C54 C55 121.2(4)
C53 C54 H54 119.4
C55 C54 H54 119.4
C54 C55 C50 119.4(4)
C54 C55 C59 117.8(4)
C50 C55 C59 122.8(4)
C58 C56 C51 109.6(4)
C58 C56 C57 109.7(4)
C51 C56 C57 112.8(4)
C58 C56 H56 108.2
C51 C56 H56 108.2
C57 C56 H56 108.2
C56 C57 H57A 109.5
C56 C57 H57B 109.5
H57A C57 H57B 109.5
C56 C57 H57C 109.5
H57A C57 H57C 109.5
H57B C57 H57C 109.5
C56 C58 H58A 109.5
C56 C58 H58B 109.5
H58A C58 H58B 109.5
C56 C58 H58C 109.5
H58A C58 H58C 109.5
H58B C58 H58C 109.5
C55 C59 C60 112.9(3)
C55 C59 C61 109.3(3)
C60 C59 C61 110.4(4)
C55 C59 H59 108.0
C60 C59 H59 108.0
C61 C59 H59 108.0
C59 C60 H60A 109.5
C59 C60 H60B 109.5
H60A C60 H60B 109.5
C59 C60 H60C 109.5
H60A C60 H60C 109.5
H60B C60 H60C 109.5
C59 C61 H61A 109.5
C59 C61 H61B 109.5
H61A C61 H61B 109.5
C59 C61 H61C 109.5
H61A C61 H61C 109.5
H61B C61 H61C 109.5
O62 C62 H62A 109.5
O62 C62 H62B 109.5
H62A C62 H62B 109.5
O62 C62 H62C 109.5
H62A C62 H62C 109.5
H62B C62 H62C 109.5
C35 O62 C62 117.1(3)
C72 C71 C76 120.8(4)
C72 C71 H71 119.6
C76 C71 H71 119.6
C71 C72 C73 120.0(4)
C71 C72 H72 120.0
C73 C72 H72 120.0
C72 C73 C74 119.7(4)
C72 C73 H73 120.1
C74 C73 H73 120.1
C75 C74 C73 119.9(4)
C75 C74 H74 120.0
C73 C74 H74 120.0
C74 C75 C76 120.2(4)
C74 C75 H75 119.9
C76 C75 H75 119.9
C71 C76 C75 119.3(4)
C71 C76 H76 120.3
C75 C76 H76 120.3
C82 C81 C86 119.8(5)
C82 C81 H81 120.1
C86 C81 H81 120.1
C81 C82 C83 120.7(4)
C81 C82 H82 119.7
C83 C82 H82 119.7
C82 C83 C84 119.5(4)
C82 C83 H83 120.2
C84 C83 H83 120.2
C85 C84 C83 119.5(4)
C85 C84 H84 120.3
C83 C84 H84 120.3
C86 C85 C84 121.0(5)
C86 C85 H85 119.5
C84 C85 H85 119.5
C85 C86 C81 119.6(5)
C85 C86 H86 120.2
C81 C86 H86 120.2

loop_
_geom_bond_atom_site_label_1
_geom_bond_atom_site_label_2
_geom_bond_distance
Sn1 C1 2.216(4)
Sn1 Sn2 3.1179(4)
Sn1 H1 1.94(2)
Sn1 H2 1.94(2)
Sn2 C32 2.219(4)
Sn2 H1 1.94(2)
Sn2 H2 1.95(2)
Sn1B C1 2.039(6)
Sn1B Sn2B 3.1124(11)
Sn1B H1B 1.94(2)
Sn1B H2B 1.94(2)
Sn2B C32 2.076(8)
Sn2B H1B 1.94(2)
Sn2B H2B 1.94(2)
C1 C2 1.413(5)
C1 C6 1.421(6)
C2 C3 1.400(5)
C2 C7 1.485(6)
C3 C4 1.389(6)
C3 H3 0.9500
C4 O31 1.370(5)
C4 C5 1.397(6)
C5 C6 1.405(6)
C5 H5 0.9500
C6 C19 1.504(5)
C7 C8 1.414(6)
C7 C12 1.418(5)
C8 C9 1.395(6)
C8 C13 1.527(5)
C9 C10 1.393(6)
C9 H9 0.9500
C10 C11 1.387(6)
C10 H10 0.9500
C11 C12 1.398(6)
C11 H11 0.9500
C12 C16 1.531(6)
C13 C14 1.535(6)
C13 C15 1.539(7)
C13 H13 1.0000
C14 H14A 0.9800
C14 H14B 0.9800
C14 H14C 0.9800
C15 H15A 0.9800
C15 H15B 0.9800
C15 H15C 0.9800
C16 C18 1.520(6)
C16 C17 1.541(7)
C16 H16 1.0000
C17 H17A 0.9800
C17 H17B 0.9800
C17 H17C 0.9800
C18 H18A 0.9800
C18 H18B 0.9800
C18 H18C 0.9800
C19 C20 1.403(6)
C19 C24 1.425(5)
C20 C21 1.386(6)
C20 C25 1.526(6)
C21 C22 1.390(6)
C21 H21 0.9500
C22 C23 1.368(7)
C22 H22 0.9500
C23 C24 1.393(6)
C23 H23 0.9500
C24 C28 1.521(6)
C25 C27 1.530(6)
C25 C26 1.534(6)
C25 H25 1.0000
C26 H26A 0.9800
C26 H26B 0.9800
C26 H26C 0.9800
C27 H27A 0.9800
C27 H27B 0.9800
C27 H27C 0.9800
C28 C29 1.526(6)
C28 C30 1.526(6)
C28 H28 1.0000
C29 H29A 0.9800
C29 H29B 0.9800
C29 H29C 0.9800
C30 H30A 0.9800
C30 H30B 0.9800
C30 H30C 0.9800
C31 O31 1.444(5)
C31 H31A 0.9800
C31 H31B 0.9800
C31 H31C 0.9800
C32 C37 1.411(6)
C32 C33 1.414(5)
C33 C34 1.406(6)
C33 C38 1.494(6)
C34 C35 1.383(6)
C34 H34 0.9500
C35 O62 1.367(5)
C35 C36 1.413(6)
C36 C37 1.384(6)
C36 H36 0.9500
C37 C50 1.508(5)
C38 C39 1.413(5)
C38 C43 1.417(6)
C39 C40 1.394(6)
C39 C44 1.526(6)
C40 C41 1.379(6)
C40 H40 0.9500
C41 C42 1.388(6)
C41 H41 0.9500
C42 C43 1.393(6)
C42 H42 0.9500
C43 C47 1.534(5)
C44 C45 1.532(6)
C44 C46 1.542(6)
C44 H44 1.0000
C45 H45A 0.9800
C45 H45B 0.9800
C45 H45C 0.9800
C46 H46A 0.9800
C46 H46B 0.9800
C46 H46C 0.9800
C47 C48 1.526(6)
C47 C49 1.539(7)
C47 H47 1.0000
C48 H48A 0.9800
C48 H48B 0.9800
C48 H48C 0.9800
C49 H49A 0.9800
C49 H49B 0.9800
C49 H49C 0.9800
C50 C55 1.403(6)
C50 C51 1.414(5)
C51 C52 1.399(6)
C51 C56 1.533(6)
C52 C53 1.390(6)
C52 H52 0.9500
C53 C54 1.384(6)
C53 H53 0.9500
C54 C55 1.402(6)
C54 H54 0.9500
C55 C59 1.524(6)
C56 C58 1.529(6)
C56 C57 1.538(6)
C56 H56 1.0000
C57 H57A 0.9800
C57 H57B 0.9800
C57 H57C 0.9800
C58 H58A 0.9800
C58 H58B 0.9800
C58 H58C 0.9800
C59 C60 1.529(6)
C59 C61 1.541(6)
C59 H59 1.0000
C60 H60A 0.9800
C60 H60B 0.9800
C60 H60C 0.9800
C61 H61A 0.9800
C61 H61B 0.9800
C61 H61C 0.9800
C62 O62 1.412(6)
C62 H62A 0.9800
C62 H62B 0.9800
C62 H62C 0.9800
C71 C72 1.374(7)
C71 C76 1.382(7)
C71 H71 0.9500
C72 C73 1.387(6)
C72 H72 0.9500
C73 C74 1.395(6)
C73 H73 0.9500
C74 C75 1.380(6)
C74 H74 0.9500
C75 C76 1.396(6)
C75 H75 0.9500
C76 H76 0.9500
C81 C82 1.372(7)
C81 C86 1.397(6)
C81 H81 0.9500
C82 C83 1.388(6)
C82 H82 0.9500
C83 C84 1.395(7)
C83 H83 0.9500
C84 C85 1.378(7)
C84 H84 0.9500
C85 C86 1.377(7)
C85 H85 0.9500
C86 H86 0.9500
